data_7221384
loop_
_publ_author_name
'Teske, C.L.'

_publ_section_title
;
 Ba2 Zn Ge2 S6 O: Ein neues Oxidsulfid mit Tetraedergerueststruktur
;
_journal_name_full
;
Zeitschrift fuer Naturforschung, Teil B. Anorganische Chemie, Organische 
Chemie (33,1978-41,1986)
;
_journal_page_first 672
_journal_page_last 675
_journal_volume 35
_journal_year 1980
_chemical_formula_sum 'Ba2 Ge2 O S6 Zn'
_chemical_name_systematic 'Ba2 Zn Ge2 S6 O'
_space_group_IT_number 113
_symmetry_space_group_name_Hall 'P -4 2ab'
_symmetry_space_group_name_H-M 'P -4 21 m'
_cell_angle_alpha 90
_cell_angle_beta 90
_cell_angle_gamma 90
_cell_formula_units_Z 2
_cell_length_a 9.6359
_cell_length_b 9.6359
_cell_length_c 6.4506
_cell_volume 598.942
_citation_journal_id_ASTM ZNBAD2
_cod_data_source_file Teske_ZNBAD2_1980_970.cif
_cod_data_source_block Ba2Ge2O1S6Zn1
_cod_original_cell_volume 598.9418
_cod_original_formula_sum 'Ba2 Ge2 O1 S6 Zn1'
_cod_database_code 7221384

loop_
_symmetry_equiv_pos_as_xyz
x,y,z
y,-x,-z
-x,-y,z
-y,x,-z
x+1/2,-y+1/2,-z
-y+1/2,-x+1/2,z
-x+1/2,y+1/2,-z
y+1/2,x+1/2,z

loop_
_atom_site_label
_atom_site_type_symbol
_atom_site_fract_x
_atom_site_fract_y
_atom_site_fract_z
_atom_site_occupancy
_atom_site_U_iso_or_equiv
Ba1 Ba+2 0.1603 0.6603 0.5022 1 0.0
Ge1 Ge+4 0.3749 0.8749 0.9304 1 0.0
Zn1 Zn+2 0 0 0 1 0.0
S2 S-2 0.32 0.4379 0.2282 1 0.0
S1 S-2 0.3647 0.8647 0.2635 1 0.0
O1 O-2 0 0.5 0.183 1 0.0
